data_7242666
loop_
_publ_author_name
'Ali, Arif'
'Banerjee, Somesh'
'Kamaal, Saima'
'Usman, Mohammad'
'Das, Neeladrisingha'
'Afzal, Mohd'
'Alarifi, Abdullah'
'Sepay, Nayim'
'Roy, Partha'
'Ahmad, Musheer'

_publ_section_title
;
 Ligand substituent effect on the cytotoxicity activity of two new
 copper(ii) complexes bearing 8-hydroxyquinoline derivatives: validated by
 MTT assay and apoptosis in MCF-7 cancer cell line (human breast cancer)
;
_journal_issue 24
_journal_name_full 'RSC Advances'
_journal_page_first 14362
_journal_page_last 14373
_journal_paper_doi 10.1039/D1RA00172H
_journal_volume 11
_journal_year 2021
_chemical_formula_moiety 'C43 H31 Cu N4 O5, N O3, 2(H2 O)'
_chemical_formula_sum 'C43 H35 Cu N5 O10'
_chemical_formula_weight 845.33
_space_group_crystal_system triclinic
_space_group_IT_number 2
_space_group_name_Hall '-P 1'
_space_group_name_H-M_alt 'P -1'
_symmetry_Int_Tables_number 2
_atom_sites_solution_primary iterative
_audit_block_doi 10.5517/ccdc.csd.cc26hc7b
_audit_creation_date 2020-10-24
_audit_creation_method
;
Olex2 1.2
(compiled 2018.05.29 svn.r3508 for OlexSys, GUI svn.r5506)
;
_audit_update_record
;
2020-10-24 deposited with the CCDC.	2021-03-30 downloaded from the CCDC.
;
_cell_angle_alpha 91.131(3)
_cell_angle_beta 104.168(3)
_cell_angle_gamma 112.006(3)
_cell_formula_units_Z 2
_cell_length_a 11.1425(10)
_cell_length_b 12.3552(11)
_cell_length_c 15.2616(14)
_cell_measurement_reflns_used 1817
_cell_measurement_temperature 100(2)
_cell_measurement_theta_max 22.11
_cell_measurement_theta_min 3.07
_cell_volume 1874.1(3)
_computing_cell_refinement 'SAINT v6.45A (Bruker, 2003)'
_computing_data_reduction 'SAINT v6.45A (Bruker, 2003)'
_computing_molecular_graphics 'Olex2 (Dolomanov et al., 2009)'
_computing_publication_material 'Olex2 (Dolomanov et al., 2009)'
_computing_structure_refinement 'olex2.refine (Bourhis et al., 2015)'
_computing_structure_solution 'olex2.solve (Bourhis et al., 2015)'
_diffrn_ambient_temperature 100(2)
_diffrn_measured_fraction_theta_full 0.9965
_diffrn_measured_fraction_theta_max 0.9965
_diffrn_measurement_device_type 'Bruker APEX-II CCD'
_diffrn_measurement_method '\f and \w scans'
_diffrn_radiation_type 'Mo K\a'
_diffrn_radiation_wavelength 0.71073
_diffrn_reflns_av_R_equivalents 0.0802
_diffrn_reflns_av_unetI/netI 0.1065
_diffrn_reflns_limit_h_max 14
_diffrn_reflns_limit_h_min -14
_diffrn_reflns_limit_k_max 16
_diffrn_reflns_limit_k_min -16
_diffrn_reflns_limit_l_max 20
_diffrn_reflns_limit_l_min -20
_diffrn_reflns_number 29492
_diffrn_reflns_theta_full 25.0491
_diffrn_reflns_theta_max 25.05
_diffrn_reflns_theta_min 2.97
_exptl_absorpt_coefficient_mu 0.653
_exptl_absorpt_correction_T_max 0.7457
_exptl_absorpt_correction_T_min 0.6866
_exptl_absorpt_correction_type multi-scan
_exptl_absorpt_process_details
;
SADABS-2016/2 (Bruker,2016/2) was used for absorption correction.
wR2(int) was 0.0748 before and 0.0581 after correction.
The Ratio of minimum to maximum transmission is 0.9207.
The \l/2 correction factor is Not present.
;
_exptl_crystal_colour blue
_exptl_crystal_colour_primary blue
_exptl_crystal_density_diffrn 1.4979
_exptl_crystal_description block
_exptl_crystal_F_000 875.1160
_exptl_crystal_size_max 0.37
_exptl_crystal_size_mid 0.23
_exptl_crystal_size_min 0.18
_refine_diff_density_max 0.9821
_refine_diff_density_min -0.9795
_refine_diff_density_rms 0.1432
_refine_ls_d_res_high 0.8393
_refine_ls_d_res_low 6.8652
_refine_ls_goodness_of_fit_ref 1.1383
_refine_ls_hydrogen_treatment constr
_refine_ls_matrix_type full
_refine_ls_number_constraints 65
_refine_ls_number_parameters 533
_refine_ls_number_reflns 6630
_refine_ls_number_restraints 0
_refine_ls_restrained_S_all 1.1383
_refine_ls_R_factor_all 0.1006
_refine_ls_R_factor_gt 0.0601
_refine_ls_shift/su_max 0.0011
_refine_ls_shift/su_mean 0.0002
_refine_ls_structure_factor_coef Fsqd
_refine_ls_weighting_details 'w=1/[\s^2^(Fo^2^)+(0.0946P)^2^+1.4374P] where P=(Fo^2^+2Fc^2^)/3'
_refine_ls_weighting_scheme calc
_refine_ls_wR_factor_gt 0.1562
_refine_ls_wR_factor_ref 0.1936
_reflns_Friedel_coverage 0.0
_reflns_limit_h_max 12
_reflns_limit_h_min -13
_reflns_limit_k_max 14
_reflns_limit_k_min -14
_reflns_limit_l_max 18
_reflns_limit_l_min 0
_reflns_number_gt 4609
_reflns_number_total 6630
_reflns_threshold_expression I>=2u(I)
_cod_data_source_file d1ra00172h2.cif
_cod_data_source_block complex1
_cod_database_code 7242666
_olex2_refinement_description
;
1. Fixed Uiso
 At 1.2 times of:
  All C(H) groups, All C(H,H) groups
 At 1.5 times of:
  All O(H) groups, All O(H,H) groups
2.a Free rotating group:
 O6(H6a,H6b,O7,H7a,H7b)
2.b Secondary CH2 refined with riding coordinates:
 C8(H8a,H8b), C36(H36a,H36b)
2.c Aromatic/amide H refined with riding coordinates:
 C3(H3), C4(H4), C5(H5), C6(H6), C10(H10), C11(H11), C12(H12), C14(H14),
 C15(H15), C16(H16), C19(H19), C20(H20), C21(H21), C23(H23), C24(H24), C25(H25),
  C27(H27), C28(H28), C29(H29), C31(H31), C32(H32), C33(H33), C38(H38),
 C39(H39), C40(H40), C41(H41)
2.d Idealised tetrahedral OH refined as rotating group:
 O2(H2)
;
_olex2_submission_special_instructions 'No special instructions were received'

loop_
_space_group_symop_id
_space_group_symop_operation_xyz
1 x,y,z
2 -x,-y,-z

loop_
_atom_site_label
_atom_site_type_symbol
_atom_site_fract_x
_atom_site_fract_y
_atom_site_fract_z
_atom_site_U_iso_or_equiv
_atom_site_adp_type
_atom_site_occupancy
_atom_site_refinement_flags_posn
C1 C 0.2018(5) -0.0949(4) -0.0396(3) 0.0284(11) Uani 1.000000 .
C2 C 0.3066(5) -0.0953(4) 0.0440(3) 0.0252(11) Uani 1.000000 .
C3 C 0.2936(5) -0.2039(4) 0.0750(3) 0.0309(12) Uani 1.000000 .
H3 H 0.2186(5) -0.2731(4) 0.0446(3) 0.0371(14) Uiso 1.000000 R
C4 C 0.3888(5) -0.2116(5) 0.1492(4) 0.0348(12) Uani 1.000000 .
H4 H 0.3782(5) -0.2855(5) 0.1706(4) 0.0417(15) Uiso 1.000000 R
C5 C 0.4993(5) -0.1118(5) 0.1922(4) 0.0346(13) Uani 1.000000 .
H5 H 0.5648(5) -0.1169(5) 0.2432(4) 0.0415(15) Uiso 1.000000 R
C6 C 0.5148(5) -0.0037(5) 0.1608(3) 0.0316(12) Uani 1.000000 .
H6 H 0.5917(5) 0.0646(5) 0.1902(3) 0.0379(14) Uiso 1.000000 R
C7 C 0.4193(5) 0.0052(4) 0.0872(3) 0.0266(11) Uani 1.000000 .
C8 C 0.4455(5) 0.1210(4) 0.0504(3) 0.0289(11) Uani 1.000000 .
H8a H 0.5432(5) 0.1702(4) 0.0699(3) 0.0347(14) Uiso 1.000000 R
H8b H 0.4168(5) 0.1077(4) -0.0170(3) 0.0347(14) Uiso 1.000000 R
C9 C 0.3561(5) 0.2699(4) 0.0340(3) 0.0262(11) Uani 1.000000 .
C10 C 0.4158(5) 0.3105(4) -0.0342(3) 0.0321(12) Uani 1.000000 .
H10 H 0.4765(5) 0.2799(4) -0.0480(3) 0.0385(14) Uiso 1.000000 R
C11 C 0.3880(5) 0.3964(5) -0.0835(4) 0.0382(13) Uani 1.000000 .
H11 H 0.4295(5) 0.4227(5) -0.1308(4) 0.0458(16) Uiso 1.000000 R
C12 C 0.3028(5) 0.4430(4) -0.0650(4) 0.0372(13) Uani 1.000000 .
H12 H 0.2846(5) 0.5009(4) -0.0996(4) 0.0447(16) Uiso 1.000000 R
C13 C 0.2419(5) 0.4055(4) 0.0053(3) 0.0318(12) Uani 1.000000 .
C14 C 0.1514(5) 0.4498(5) 0.0284(4) 0.0397(14) Uani 1.000000 .
H14 H 0.1330(5) 0.5100(5) -0.0028(4) 0.0477(17) Uiso 1.000000 R
C15 C 0.0916(5) 0.4073(5) 0.0939(4) 0.0388(14) Uani 1.000000 .
H15 H 0.0304(5) 0.4366(5) 0.1086(4) 0.0466(16) Uiso 1.000000 R
C16 C 0.1206(5) 0.3192(4) 0.1404(3) 0.0306(12) Uani 1.000000 .
H16 H 0.0759(5) 0.2888(4) 0.1856(3) 0.0367(14) Uiso 1.000000 R
C17 C 0.2671(5) 0.3178(4) 0.0558(3) 0.0263(11) Uani 1.000000 .
C18 C 0.1252(5) -0.0624(4) 0.1861(3) 0.0249(11) Uani 1.000000 .
C19 C 0.0324(5) -0.1760(4) 0.1556(3) 0.0281(11) Uani 1.000000 .
H19 H -0.0443(5) -0.1896(4) 0.1059(3) 0.0338(13) Uiso 1.000000 R
C20 C 0.0496(5) -0.2711(4) 0.1967(3) 0.0317(12) Uani 1.000000 .
H20 H -0.0165(5) -0.3482(4) 0.1749(3) 0.0380(14) Uiso 1.000000 R
C21 C 0.1604(5) -0.2558(4) 0.2684(3) 0.0322(12) Uani 1.000000 .
H21 H 0.1694(5) -0.3217(4) 0.2960(3) 0.0387(14) Uiso 1.000000 R
C22 C 0.2592(5) -0.1426(4) 0.3002(3) 0.0298(11) Uani 1.000000 .
C23 C 0.3820(5) -0.1147(5) 0.3689(3) 0.0334(12) Uani 1.000000 .
H23 H 0.4003(5) -0.1755(5) 0.3994(3) 0.0401(15) Uiso 1.000000 R
C24 C 0.4730(5) -0.0025(5) 0.3912(3) 0.0330(12) Uani 1.000000 .
H24 H 0.5567(5) 0.0153(5) 0.4352(3) 0.0395(15) Uiso 1.000000 R
C25 C 0.4431(5) 0.0877(4) 0.3490(3) 0.0287(11) Uani 1.000000 .
H25 H 0.5063(5) 0.1666(4) 0.3672(3) 0.0345(14) Uiso 1.000000 R
C26 C 0.2395(5) -0.0469(4) 0.2584(3) 0.0231(10) Uani 1.000000 .
C27 C 0.5356(5) 0.3649(4) 0.2674(3) 0.0261(11) Uani 1.000000 .
H27 H 0.5551(5) 0.3134(4) 0.2313(3) 0.0313(13) Uiso 1.000000 R
C28 C 0.6334(5) 0.4772(5) 0.2999(3) 0.0325(12) Uani 1.000000 .
H28 H 0.7187(5) 0.5003(5) 0.2878(3) 0.0391(14) Uiso 1.000000 R
C29 C 0.6062(5) 0.5541(4) 0.3494(3) 0.0314(12) Uani 1.000000 .
H29 H 0.6719(5) 0.6313(4) 0.3710(3) 0.0376(14) Uiso 1.000000 R
C30 C 0.4797(5) 0.5184(4) 0.3683(3) 0.0259(11) Uani 1.000000 .
C31 C 0.4456(5) 0.5932(4) 0.4191(3) 0.0327(12) Uani 1.000000 .
H31 H 0.5075(5) 0.6718(4) 0.4409(3) 0.0392(14) Uiso 1.000000 R
C32 C 0.3229(5) 0.5520(4) 0.4369(3) 0.0320(12) Uani 1.000000 .
H32 H 0.2989(5) 0.6038(4) 0.4691(3) 0.0384(14) Uiso 1.000000 R
C33 C 0.2316(5) 0.4351(4) 0.4085(3) 0.0274(11) Uani 1.000000 .
H33 H 0.1472(5) 0.4085(4) 0.4221(3) 0.0329(13) Uiso 1.000000 R
C34 C 0.2633(5) 0.3588(4) 0.3613(3) 0.0244(10) Uani 1.000000 .
C35 C 0.3878(5) 0.4008(4) 0.3373(3) 0.0237(10) Uani 1.000000 .
C36 C 0.0630(5) 0.1952(4) 0.3645(4) 0.0301(12) Uani 1.000000 .
H36a H -0.0064(5) 0.2200(4) 0.3276(4) 0.0362(14) Uiso 1.000000 R
H36b H 0.0822(5) 0.2255(4) 0.4291(4) 0.0362(14) Uiso 1.000000 R
C37 C 0.0132(5) 0.0634(4) 0.3536(3) 0.0265(11) Uani 1.000000 .
C38 C -0.1036(5) -0.0045(5) 0.2880(4) 0.0324(12) Uani 1.000000 .
H38 H -0.1511(5) 0.0324(5) 0.2474(4) 0.0389(14) Uiso 1.000000 R
C39 C -0.1521(5) -0.1269(5) 0.2813(4) 0.0373(13) Uani 1.000000 .
H39 H -0.2330(5) -0.1731(5) 0.2365(4) 0.0447(16) Uiso 1.000000 R
C40 C -0.0833(5) -0.1811(5) 0.3392(4) 0.0358(13) Uani 1.000000 .
H40 H -0.1164(5) -0.2646(5) 0.3337(4) 0.0430(16) Uiso 1.000000 R
C41 C 0.0342(5) -0.1147(4) 0.4059(4) 0.0330(12) Uani 1.000000 .
H41 H 0.0813(5) -0.1519(4) 0.4463(4) 0.0396(15) Uiso 1.000000 R
C42 C 0.0817(5) 0.0080(4) 0.4123(3) 0.0288(11) Uani 1.000000 .
C43 C 0.2053(5) 0.0762(5) 0.4823(4) 0.0317(12) Uani 1.000000 .
Cu1 Cu 0.26822(6) 0.17593(5) 0.21325(4) 0.0237(2) Uani 1.000000 .
N1 N 0.2065(4) 0.2765(3) 0.1247(3) 0.0255(9) Uani 1.000000 .
N2 N 0.3316(4) 0.0674(3) 0.2855(3) 0.0245(9) Uani 1.000000 .
N3 N 0.4158(4) 0.3261(3) 0.2844(2) 0.0218(8) Uani 1.000000 .
N4 N 0.3016(5) 0.1316(4) 0.5359(4) 0.0454(12) Uani 1.000000 .
N5 N -0.2058(5) 0.2668(5) 0.3842(4) 0.0583(15) Uani 1.000000 .
O1 O 0.1777(4) -0.1564(3) -0.1119(2) 0.0380(9) Uani 1.000000 .
O2 O 0.1335(4) -0.0270(4) -0.0313(3) 0.0550(11) Uani 1.000000 .
H2 H 0.067(4) -0.044(5) -0.077(2) 0.0825(17) Uiso 1.000000 GR
O3 O 0.3725(3) 0.1826(3) 0.0830(2) 0.0248(7) Uani 1.000000 .
O4 O 0.1169(3) 0.0330(3) 0.1506(2) 0.0248(7) Uani 1.000000 .
O5 O 0.1854(3) 0.2423(3) 0.3344(2) 0.0251(7) Uani 1.000000 .
O6 O 0.0545(5) 0.4081(4) 0.5680(2) 0.0735(15) Uani 1.000000 .
H6a H 0.060(4) 0.463(2) 0.6050(5) 0.110(2) Uiso 1.000000 G
H6b H -0.0239(6) 0.380(3) 0.5312(4) 0.110(2) Uiso 1.000000 G
O7 O -0.1987(5) 0.3614(4) 0.1658(2) 0.0773(15) Uani 1.000000 G
H7a H -0.1593(7) 0.3612(6) 0.2210(2) 0.116(2) Uiso 1.000000 G
H7b H -0.222(4) 0.2943(12) 0.1362(6) 0.116(2) Uiso 1.000000 G
O8 O -0.1276(5) 0.3635(5) 0.3589(3) 0.0736(15) Uani 1.000000 .
O9 O -0.2153(5) 0.2661(5) 0.4623(3) 0.0675(14) Uani 1.000000 .
O10 O -0.2596(5) 0.1802(5) 0.3279(4) 0.097(2) Uani 1.000000 .

loop_
_atom_site_aniso_label
_atom_site_aniso_U_11
_atom_site_aniso_U_22
_atom_site_aniso_U_33
_atom_site_aniso_U_12
_atom_site_aniso_U_13
_atom_site_aniso_U_23
C1 0.033(3) 0.023(3) 0.032(3) 0.014(2) 0.011(2) 0.000(2)
C2 0.030(3) 0.025(3) 0.025(3) 0.015(2) 0.009(2) 0.003(2)
C3 0.033(3) 0.031(3) 0.033(3) 0.017(2) 0.009(2) 0.002(2)
C4 0.042(3) 0.035(3) 0.042(3) 0.024(3) 0.022(3) 0.016(2)
C5 0.033(3) 0.053(4) 0.033(3) 0.032(3) 0.012(2) 0.013(3)
C6 0.027(3) 0.042(3) 0.031(3) 0.019(2) 0.009(2) 0.003(2)
C7 0.028(3) 0.034(3) 0.024(3) 0.017(2) 0.010(2) 0.006(2)
C8 0.032(3) 0.030(3) 0.029(3) 0.015(2) 0.014(2) 0.004(2)
C9 0.030(3) 0.017(2) 0.027(3) 0.008(2) 0.001(2) -0.001(2)
C10 0.035(3) 0.029(3) 0.028(3) 0.008(2) 0.009(2) 0.004(2)
C11 0.037(3) 0.033(3) 0.031(3) 0.002(3) 0.003(3) 0.010(2)
C12 0.036(3) 0.023(3) 0.035(3) 0.002(2) -0.005(3) 0.010(2)
C13 0.031(3) 0.018(3) 0.035(3) 0.006(2) -0.007(2) 0.000(2)
C14 0.038(3) 0.027(3) 0.044(3) 0.017(3) -0.013(3) 0.001(3)
C15 0.035(3) 0.041(3) 0.041(3) 0.025(3) -0.005(3) -0.002(3)
C16 0.026(3) 0.033(3) 0.033(3) 0.017(2) -0.002(2) -0.006(2)
C17 0.024(3) 0.019(2) 0.027(3) 0.005(2) -0.005(2) -0.003(2)
C18 0.020(2) 0.028(3) 0.028(3) 0.011(2) 0.008(2) 0.005(2)
C19 0.024(3) 0.030(3) 0.028(3) 0.010(2) 0.004(2) -0.002(2)
C20 0.029(3) 0.026(3) 0.038(3) 0.009(2) 0.009(2) 0.002(2)
C21 0.038(3) 0.030(3) 0.038(3) 0.020(2) 0.013(3) 0.011(2)
C22 0.033(3) 0.032(3) 0.030(3) 0.018(2) 0.012(2) 0.007(2)
C23 0.043(3) 0.041(3) 0.023(3) 0.025(3) 0.007(2) 0.012(2)
C24 0.039(3) 0.039(3) 0.024(3) 0.023(3) 0.001(2) 0.004(2)
C25 0.025(3) 0.036(3) 0.021(3) 0.009(2) 0.002(2) -0.005(2)
C26 0.025(3) 0.027(3) 0.021(2) 0.015(2) 0.008(2) 0.001(2)
C27 0.024(3) 0.033(3) 0.024(3) 0.011(2) 0.009(2) 0.005(2)
C28 0.023(3) 0.041(3) 0.030(3) 0.009(2) 0.006(2) 0.006(2)
C29 0.026(3) 0.029(3) 0.028(3) -0.001(2) 0.005(2) 0.007(2)
C30 0.027(3) 0.029(3) 0.017(2) 0.010(2) 0.000(2) 0.006(2)
C31 0.036(3) 0.026(3) 0.033(3) 0.010(2) 0.006(2) 0.006(2)
C32 0.041(3) 0.031(3) 0.030(3) 0.021(2) 0.009(2) 0.003(2)
C33 0.027(3) 0.026(3) 0.031(3) 0.013(2) 0.008(2) 0.001(2)
C34 0.023(2) 0.028(3) 0.024(2) 0.012(2) 0.006(2) 0.007(2)
C35 0.024(3) 0.025(3) 0.022(2) 0.011(2) 0.002(2) 0.006(2)
C36 0.023(3) 0.026(3) 0.047(3) 0.008(2) 0.020(2) 0.008(2)
C37 0.022(2) 0.027(3) 0.035(3) 0.009(2) 0.015(2) 0.005(2)
C38 0.021(3) 0.041(3) 0.036(3) 0.014(2) 0.009(2) 0.004(2)
C39 0.024(3) 0.036(3) 0.046(3) 0.003(2) 0.013(3) -0.002(3)
C40 0.035(3) 0.024(3) 0.049(3) 0.006(2) 0.022(3) 0.000(2)
C41 0.035(3) 0.031(3) 0.043(3) 0.014(2) 0.025(3) 0.011(2)
C42 0.022(2) 0.030(3) 0.037(3) 0.008(2) 0.014(2) 0.005(2)
C43 0.030(3) 0.033(3) 0.036(3) 0.015(2) 0.011(3) 0.007(2)
Cu1 0.0232(3) 0.0257(3) 0.0242(3) 0.0132(3) 0.0041(2) 0.0028(2)
N1 0.023(2) 0.020(2) 0.030(2) 0.0096(17) -0.0008(18) -0.0040(17)
N2 0.023(2) 0.025(2) 0.024(2) 0.0096(17) 0.0051(18) -0.0034(17)
N3 0.020(2) 0.027(2) 0.018(2) 0.0104(17) 0.0036(16) 0.0031(16)
N4 0.034(3) 0.046(3) 0.055(3) 0.017(2) 0.008(3) 0.004(2)
N5 0.043(3) 0.059(4) 0.068(4) 0.020(3) 0.008(3) -0.010(3)
O1 0.039(2) 0.041(2) 0.032(2) 0.0174(18) 0.0049(17) -0.0040(17)
O2 0.045(3) 0.058(3) 0.057(3) 0.022(2) 0.002(2) 0.003(2)
O3 0.0287(18) 0.0228(18) 0.0277(18) 0.0140(15) 0.0093(15) 0.0046(14)
O4 0.0248(17) 0.0257(18) 0.0259(18) 0.0136(15) 0.0042(14) 0.0042(14)
O5 0.0187(16) 0.0257(18) 0.0308(19) 0.0071(14) 0.0093(14) 0.0021(14)
O6 0.058(3) 0.068(3) 0.074(3) 0.014(3) -0.001(3) 0.019(3)
O7 0.116(4) 0.079(4) 0.063(3) 0.073(3) 0.017(3) 0.004(3)
O8 0.087(4) 0.070(4) 0.066(3) 0.041(3) 0.008(3) 0.002(3)
O9 0.068(3) 0.092(4) 0.046(3) 0.039(3) 0.011(2) -0.012(3)
O10 0.060(3) 0.095(4) 0.098(4) -0.010(3) 0.026(3) -0.059(4)

loop_
_atom_type_symbol
_atom_type_scat_dispersion_real
_atom_type_scat_dispersion_imag
_atom_type_scat_Cromer_Mann_a1
_atom_type_scat_Cromer_Mann_a2
_atom_type_scat_Cromer_Mann_a3
_atom_type_scat_Cromer_Mann_a4
_atom_type_scat_Cromer_Mann_b1
_atom_type_scat_Cromer_Mann_b2
_atom_type_scat_Cromer_Mann_b3
_atom_type_scat_Cromer_Mann_b4
_atom_type_scat_Cromer_Mann_c
_atom_type_scat_source
_atom_type_scat_dispersion_source
H 0.00000 0.00000 0.49300 0.32291 0.14019 0.04081 10.51090 26.12570 3.14236 57.79970 0.0030380000826 'International Tables Volume C Table 6.1.1.4 (pp. 500-502)' 'Henke, Gullikson and Davis, At. Data and Nucl. Data Tables, 1993, 54, 2'
C 0.00347 0.00161 2.31000 1.02000 1.58860 0.86500 20.84390 10.20750 0.56870 51.65120 0.215599998832 'International Tables Volume C Table 6.1.1.4 (pp. 500-502)' 'Henke, Gullikson and Davis, At. Data and Nucl. Data Tables, 1993, 54, 2'
Cu 0.34125 1.28947 13.33800 7.16760 5.61580 1.67350 3.58280 0.24700 11.39660 64.81260 1.19099998474 'International Tables Volume C Table 6.1.1.4 (pp. 500-502)' 'Henke, Gullikson and Davis, At. Data and Nucl. Data Tables, 1993, 54, 2'
O 0.01158 0.00611 3.04850 2.28680 1.54630 0.86700 13.27710 5.70110 0.32390 32.90890 0.250800013542 'International Tables Volume C Table 6.1.1.4 (pp. 500-502)' 'Henke, Gullikson and Davis, At. Data and Nucl. Data Tables, 1993, 54, 2'
N 0.00653 0.00323 12.21260 3.13220 2.01250 1.16630 0.00570 9.89330 28.99750 0.58260 -11.5290002823 'International Tables Volume C Table 6.1.1.4 (pp. 500-502)' 'Henke, Gullikson and Davis, At. Data and Nucl. Data Tables, 1993, 54, 2'

loop_
_citation_id
_citation_doi
_citation_year
1 10.1016/j.bioorg.2021.104772 2021

loop_
_geom_angle_atom_site_label_1
_geom_angle_atom_site_label_2
_geom_angle_atom_site_label_3
_geom_angle
_geom_angle_site_symmetry_1
_geom_angle_site_symmetry_3
_geom_angle_publ_flag
O1 C1 C2 121.3(4) . . ?
O2 C1 C2 116.9(4) . . ?
O2 C1 O1 121.8(5) . . ?
C3 C2 C1 117.4(4) . . ?
C7 C2 C1 123.2(4) . . ?
C7 C2 C3 119.2(4) . . ?
H3 C3 C2 119.7(3) . . ?
C4 C3 C2 120.6(5) . . ?
C4 C3 H3 119.7(3) . . ?
H4 C4 C3 120.1(3) . . ?
C5 C4 C3 119.8(5) . . ?
C5 C4 H4 120.1(3) . . ?
H5 C5 C4 120.0(3) . . ?
C6 C5 C4 120.1(5) . . ?
C6 C5 H5 120.0(3) . . ?
H6 C6 C5 119.7(3) . . ?
C7 C6 C5 120.6(5) . . ?
C7 C6 H6 119.7(3) . . ?
C6 C7 C2 119.6(5) . . ?
C8 C7 C2 121.2(4) . . ?
C8 C7 C6 118.9(5) . . ?
H8a C8 C7 109.5(3) . . ?
H8b C8 C7 109.5(3) . . ?
H8b C8 H8a 108.1 . . ?
O3 C8 C7 110.6(4) . . ?
O3 C8 H8a 109.5(2) . . ?
O3 C8 H8b 109.5(2) . . ?
C17 C9 C10 119.6(4) . . ?
O3 C9 C10 124.7(4) . . ?
O3 C9 C17 115.7(4) . . ?
H10 C10 C9 119.7(3) . . ?
C11 C10 C9 120.6(5) . . ?
C11 C10 H10 119.7(3) . . ?
H11 C11 C10 119.3(3) . . ?
C12 C11 C10 121.3(5) . . ?
C12 C11 H11 119.3(3) . . ?
H12 C12 C11 120.1(3) . . ?
C13 C12 C11 119.8(5) . . ?
C13 C12 H12 120.1(3) . . ?
C14 C13 C12 123.0(5) . . ?
C17 C13 C12 120.2(5) . . ?
C17 C13 C14 116.8(5) . . ?
H14 C14 C13 119.7(3) . . ?
C15 C14 C13 120.6(5) . . ?
C15 C14 H14 119.7(3) . . ?
H15 C15 C14 120.4(3) . . ?
C16 C15 C14 119.3(5) . . ?
C16 C15 H15 120.4(3) . . ?
H16 C16 C15 118.3(3) . . ?
N1 C16 C15 123.5(5) . . ?
N1 C16 H16 118.3(3) . . ?
C13 C17 C9 118.5(5) . . ?
N1 C17 C9 119.5(4) . . ?
N1 C17 C13 121.9(4) . . ?
C26 C18 C19 117.5(4) . . ?
O4 C18 C19 124.8(4) . . ?
O4 C18 C26 117.7(4) . . ?
H19 C19 C18 119.5(3) . . ?
C20 C19 C18 120.9(5) . . ?
C20 C19 H19 119.5(3) . . ?
H20 C20 C19 119.2(3) . . ?
C21 C20 C19 121.7(5) . . ?
C21 C20 H20 119.2(3) . . ?
H21 C21 C20 120.2(3) . . ?
C22 C21 C20 119.5(5) . . ?
C22 C21 H21 120.2(3) . . ?
C23 C22 C21 125.6(5) . . ?
C26 C22 C21 118.1(4) . . ?
C26 C22 C23 116.2(5) . . ?
H23 C23 C22 119.8(3) . . ?
C24 C23 C22 120.5(5) . . ?
C24 C23 H23 119.8(3) . . ?
H24 C24 C23 120.2(3) . . ?
C25 C24 C23 119.6(5) . . ?
C25 C24 H24 120.2(3) . . ?
H25 C25 C24 118.7(3) . . ?
N2 C25 C24 122.6(5) . . ?
N2 C25 H25 118.7(3) . . ?
C22 C26 C18 122.3(4) . . ?
N2 C26 C18 115.8(4) . . ?
N2 C26 C22 121.9(4) . . ?
C28 C27 H27 118.5(3) . . ?
N3 C27 H27 118.5(3) . . ?
N3 C27 C28 123.1(4) . . ?
H28 C28 C27 120.2(3) . . ?
C29 C28 C27 119.6(5) . . ?
C29 C28 H28 120.2(3) . . ?
H29 C29 C28 120.1(3) . . ?
C30 C29 C28 119.9(5) . . ?
C30 C29 H29 120.1(3) . . ?
C31 C30 C29 122.6(5) . . ?
C35 C30 C29 117.5(4) . . ?
C35 C30 C31 119.9(4) . . ?
H31 C31 C30 120.2(3) . . ?
C32 C31 C30 119.6(5) . . ?
C32 C31 H31 120.2(3) . . ?
H32 C32 C31 119.3(3) . . ?
C33 C32 C31 121.4(5) . . ?
C33 C32 H32 119.3(3) . . ?
H33 C33 C32 119.8(3) . . ?
C34 C33 C32 120.5(5) . . ?
C34 C33 H33 119.8(3) . . ?
C35 C34 C33 119.4(4) . . ?
O5 C34 C33 125.4(4) . . ?
O5 C34 C35 115.1(4) . . ?
C34 C35 C30 119.1(4) . . ?
N3 C35 C30 121.5(4) . . ?
N3 C35 C34 119.4(4) . . ?
H36b C36 H36a 108.4 . . ?
C37 C36 H36a 110.0(3) . . ?
C37 C36 H36b 110.0(3) . . ?
O5 C36 H36a 110.0(2) . . ?
O5 C36 H36b 110.0(2) . . ?
O5 C36 C37 108.5(4) . . ?
C38 C37 C36 120.8(5) . . ?
C42 C37 C36 120.0(4) . . ?
C42 C37 C38 119.1(5) . . ?
H38 C38 C37 119.9(3) . . ?
C39 C38 C37 120.3(5) . . ?
C39 C38 H38 119.9(3) . . ?
H39 C39 C38 119.9(3) . . ?
C40 C39 C38 120.3(5) . . ?
C40 C39 H39 119.9(3) . . ?
H40 C40 C39 119.8(3) . . ?
C41 C40 C39 120.5(5) . . ?
C41 C40 H40 119.8(3) . . ?
H41 C41 C40 120.6(3) . . ?
C42 C41 C40 118.8(5) . . ?
C42 C41 H41 120.6(3) . . ?
C41 C42 C37 121.0(5) . . ?
C43 C42 C37 120.9(5) . . ?
C43 C42 C41 118.0(5) . . ?
N4 C43 C42 178.4(6) . . ?
N2 Cu1 N1 172.28(15) . . ?
N3 Cu1 N1 87.62(15) . . ?
N3 Cu1 N2 96.30(15) . . ?
O4 Cu1 N1 92.26(14) . . ?
O4 Cu1 N2 84.38(14) . . ?
O4 Cu1 N3 175.32(14) . . ?
C17 N1 C16 117.9(4) . . ?
Cu1 N1 C16 119.2(3) . . ?
Cu1 N1 C17 122.1(3) . . ?
C26 N2 C25 119.1(4) . . ?
Cu1 N2 C25 130.7(3) . . ?
Cu1 N2 C26 110.1(3) . . ?
C35 N3 C27 118.4(4) . . ?
Cu1 N3 C27 119.6(3) . . ?
Cu1 N3 C35 120.9(3) . . ?
O9 N5 O8 120.0(6) . . ?
O10 N5 O8 116.4(6) . . ?
O10 N5 O9 123.5(7) . . ?
H2 O2 C1 109.5 . . ?
C9 O3 C8 115.2(3) . . ?
Cu1 O4 C18 111.9(3) . . ?
C36 O5 C34 116.1(3) . . ?
H6b O6 H6a 109.5 . . ?
H7b O7 H7a 109.5 . . ?

loop_
_geom_bond_atom_site_label_1
_geom_bond_atom_site_label_2
_geom_bond_distance
_geom_bond_site_symmetry_2
_geom_bond_publ_flag
C1 C2 1.506(7) . ?
C1 O1 1.238(6) . ?
C1 O2 1.349(6) . ?
C2 C3 1.399(7) . ?
C2 C7 1.395(7) . ?
C3 H3 0.9500 . ?
C3 C4 1.382(7) . ?
C4 H4 0.9500 . ?
C4 C5 1.379(7) . ?
C5 H5 0.9500 . ?
C5 C6 1.391(7) . ?
C6 H6 0.9500 . ?
C6 C7 1.383(7) . ?
C7 C8 1.499(7) . ?
C8 H8a 0.9900 . ?
C8 H8b 0.9900 . ?
C8 O3 1.462(5) . ?
C9 C10 1.374(7) . ?
C9 C17 1.428(7) . ?
C9 O3 1.366(5) . ?
C10 H10 0.9500 . ?
C10 C11 1.397(7) . ?
C11 H11 0.9500 . ?
C11 C12 1.359(8) . ?
C12 H12 0.9500 . ?
C12 C13 1.402(8) . ?
C13 C14 1.422(7) . ?
C13 C17 1.415(7) . ?
C14 H14 0.9500 . ?
C14 C15 1.343(8) . ?
C15 H15 0.9500 . ?
C15 C16 1.406(7) . ?
C16 H16 0.9500 . ?
C16 N1 1.319(6) . ?
C17 N1 1.389(6) . ?
C18 C19 1.381(6) . ?
C18 C26 1.413(6) . ?
C18 O4 1.332(6) . ?
C19 H19 0.9500 . ?
C19 C20 1.397(7) . ?
C20 H20 0.9500 . ?
C20 C21 1.384(7) . ?
C21 H21 0.9500 . ?
C21 C22 1.401(7) . ?
C22 C23 1.421(7) . ?
C22 C26 1.418(7) . ?
C23 H23 0.9500 . ?
C23 C24 1.352(7) . ?
C24 H24 0.9500 . ?
C24 C25 1.403(7) . ?
C25 H25 0.9500 . ?
C25 N2 1.308(6) . ?
C26 N2 1.379(6) . ?
C27 H27 0.9500 . ?
C27 C28 1.391(7) . ?
C27 N3 1.332(6) . ?
C28 H28 0.9500 . ?
C28 C29 1.365(7) . ?
C29 H29 0.9500 . ?
C29 C30 1.415(7) . ?
C30 C31 1.407(7) . ?
C30 C35 1.415(6) . ?
C31 H31 0.9500 . ?
C31 C32 1.367(7) . ?
C32 H32 0.9500 . ?
C32 C33 1.403(7) . ?
C33 H33 0.9500 . ?
C33 C34 1.371(6) . ?
C34 C35 1.431(6) . ?
C34 O5 1.363(5) . ?
C35 N3 1.382(6) . ?
C36 H36a 0.9900 . ?
C36 H36b 0.9900 . ?
C36 C37 1.502(7) . ?
C36 O5 1.460(5) . ?
C37 C38 1.382(7) . ?
C37 C42 1.392(7) . ?
C38 H38 0.9500 . ?
C38 C39 1.395(7) . ?
C39 H39 0.9500 . ?
C39 C40 1.377(8) . ?
C40 H40 0.9500 . ?
C40 C41 1.390(7) . ?
C41 H41 0.9500 . ?
C41 C42 1.397(7) . ?
C42 C43 1.457(7) . ?
C43 N4 1.135(6) . ?
Cu1 N1 2.023(4) . ?
Cu1 N2 1.975(4) . ?
Cu1 N3 2.021(4) . ?
Cu1 O4 1.946(3) . ?
N5 O8 1.319(7) . ?
N5 O9 1.223(7) . ?
N5 O10 1.215(6) . ?
O2 H2 0.8400 . ?
O6 H6a 0.8500 . ?
O6 H6b 0.8501 . ?
O7 H7a 0.8501 . ?
O7 H7b 0.8499 . ?
